data_7212176
loop_
_publ_author_name
'Standara, Stanislav'
'Malin\'akov\'a, Katerina'
'Marek, Radek'
'Marek, Jarom\'ir'
'Hocek, Michal'
'Vaara, Juha'
'Straka, Michal'

_publ_section_title
;
 Understanding the NMR chemical shifts for 6-halopurines: role of
 structure, solvent and relativistic effects.
;
_journal_issue 19
_journal_name_full 'Physical chemistry chemical physics : PCCP'
_journal_page_first 5126
_journal_page_last 5139
_journal_paper_doi 10.1039/b921383j
_journal_volume 12
_journal_year 2010
_chemical_formula_moiety 'C12 H9 Cl N4'
_chemical_formula_sum 'C12 H9 Cl N4'
_chemical_formula_weight 244.68
_chemical_name_common 7-benzyl-6-chloropurine
_chemical_name_systematic
;
?
;
_space_group_IT_number 14
_symmetry_cell_setting monoclinic
_symmetry_space_group_name_Hall '-P 2yn'
_symmetry_space_group_name_H-M 'P 1 21/n 1'
_atom_sites_solution_hydrogens geom
_atom_sites_solution_primary direct
_atom_sites_solution_secondary constr
_audit_creation_method SHELXL-97
_cell_angle_alpha 90.00
_cell_angle_beta 111.317(11)
_cell_angle_gamma 90.00
_cell_formula_units_Z 4
_cell_length_a 14.7190(14)
_cell_length_b 4.9706(4)
_cell_length_c 15.8872(15)
_cell_measurement_reflns_used 3121
_cell_measurement_temperature 120(2)
_cell_measurement_theta_max 25.7165
_cell_measurement_theta_min 2.372
_cell_volume 1082.82(19)
_computing_structure_refinement 'SHELXL-97 (Sheldrick, 1997)'
_computing_structure_solution 'SHELXS-97 (Sheldrick, 1990)'
_diffrn_ambient_temperature 120(2)
_diffrn_detector_area_resol_mean 8.3611
_diffrn_measured_fraction_theta_full 0.998
_diffrn_measured_fraction_theta_max 0.998
_diffrn_measurement_device_type 'KUMA KM4 + CCD'
_diffrn_measurement_method 'rotation method, \w--scan'
_diffrn_radiation_monochromator graphite
_diffrn_radiation_source 'Enhance (Mo) X-ray Source'
_diffrn_radiation_type MoK\a
_diffrn_radiation_wavelength 0.71073
_diffrn_reflns_av_R_equivalents 0.1018
_diffrn_reflns_av_sigmaI/netI 0.0552
_diffrn_reflns_limit_h_max 15
_diffrn_reflns_limit_h_min -18
_diffrn_reflns_limit_k_max 6
_diffrn_reflns_limit_k_min -6
_diffrn_reflns_limit_l_max 19
_diffrn_reflns_limit_l_min -19
_diffrn_reflns_number 6502
_diffrn_reflns_theta_full 26.00
_diffrn_reflns_theta_max 26.00
_diffrn_reflns_theta_min 3.85
_exptl_absorpt_coefficient_mu 0.332
_exptl_absorpt_correction_type none
_exptl_crystal_colour colourless
_exptl_crystal_density_diffrn 1.501
_exptl_crystal_density_method 'not measured'
_exptl_crystal_description prism
_exptl_crystal_F_000 504
_exptl_crystal_size_max 0.55
_exptl_crystal_size_mid 0.30
_exptl_crystal_size_min 0.30
_refine_diff_density_max 0.381
_refine_diff_density_min -0.327
_refine_diff_density_rms 0.082
_refine_ls_extinction_method none
_refine_ls_goodness_of_fit_ref 1.039
_refine_ls_hydrogen_treatment constr
_refine_ls_matrix_type full
_refine_ls_number_parameters 154
_refine_ls_number_reflns 2118
_refine_ls_number_restraints 0
_refine_ls_restrained_S_all 1.039
_refine_ls_R_factor_all 0.0572
_refine_ls_R_factor_gt 0.0522
_refine_ls_shift/su_max 0.000
_refine_ls_shift/su_mean 0.000
_refine_ls_structure_factor_coef Fsqd
_refine_ls_weighting_details 'calc w=1/[\s^2^(Fo^2^)+(0.1000P)^2^+0.5000P] where P=(Fo^2^+2Fc^2^)/3'
_refine_ls_weighting_scheme calc
_refine_ls_wR_factor_gt 0.1432
_refine_ls_wR_factor_ref 0.1509
_reflns_number_gt 1834
_reflns_number_total 2118
_reflns_threshold_expression >2sigma(I)
_cod_data_source_file b921383j.txt
_cod_data_source_block Compound1a
_cod_depositor_comments
;
The following automatic conversions were performed:
'_atom_site_symetry_multiplicity' tag replaced with
'_atom_site_symmetry_multiplicity'.

Automatic conversion script
Id: cif_correct_tags 1440 2010-10-19 06:21:57Z saulius 
;
_cod_original_cell_volume 1082.82(17)
_cod_original_sg_symbol_H-M 'P 21/n '
_cod_database_code 7212176

loop_
_symmetry_equiv_pos_as_xyz
'x, y, z'
'-x+1/2, y+1/2, -z+1/2'
'-x, -y, -z'
'x-1/2, -y-1/2, z-1/2'

loop_
_atom_site_label
_atom_site_type_symbol
_atom_site_fract_x
_atom_site_fract_y
_atom_site_fract_z
_atom_site_U_iso_or_equiv
_atom_site_adp_type
_atom_site_occupancy
_atom_site_symmetry_multiplicity
_atom_site_calc_flag
_atom_site_refinement_flags
Cl1 Cl 0.62584(4) 0.88122(10) 0.51856(3) 0.0269(2) Uani 1 1 d .
N1 N 0.79822(13) 0.9925(4) 0.51532(12) 0.0244(4) Uani 1 1 d .
C2 C 0.87477(15) 0.9491(5) 0.48915(14) 0.0264(5) Uani 1 1 d .
H2 H 0.9288 1.0666 0.5143 0.032 Uiso 1 1 calc R
N3 N 0.88394(12) 0.7628(4) 0.43268(11) 0.0238(4) Uani 1 1 d .
C4 C 0.80419(14) 0.6073(4) 0.39736(13) 0.0183(4) Uani 1 1 d .
C5 C 0.71940(14) 0.6366(4) 0.41881(13) 0.0177(4) Uani 1 1 d .
C6 C 0.72199(14) 0.8340(4) 0.48116(13) 0.0193(4) Uani 1 1 d .
N7 N 0.65528(11) 0.4435(3) 0.36851(11) 0.0181(4) Uani 1 1 d .
C8 C 0.70254(14) 0.3151(4) 0.32055(13) 0.0203(4) Uani 1 1 d .
H8 H 0.6735 0.1736 0.2793 0.024 Uiso 1 1 calc R
N9 N 0.79159(12) 0.4024(3) 0.33575(11) 0.0208(4) Uani 1 1 d .
C10 C 0.55135(14) 0.4114(4) 0.35381(14) 0.0193(4) Uani 1 1 d .
H10A H 0.5432 0.4122 0.4130 0.023 Uiso 1 1 calc R
H10B H 0.5286 0.2349 0.3249 0.023 Uiso 1 1 calc R
C11 C 0.48899(14) 0.6314(4) 0.29503(13) 0.0184(4) Uani 1 1 d .
C12 C 0.51068(14) 0.7448(4) 0.22432(13) 0.0216(4) Uani 1 1 d .
H12 H 0.5668 0.6873 0.2132 0.026 Uiso 1 1 calc R
C13 C 0.45039(16) 0.9417(4) 0.17002(14) 0.0262(5) Uani 1 1 d .
H13 H 0.4657 1.0191 0.1221 0.031 Uiso 1 1 calc R
C14 C 0.36767(16) 1.0259(4) 0.18554(15) 0.0262(5) Uani 1 1 d .
H14 H 0.3264 1.1602 0.1483 0.031 Uiso 1 1 calc R
C15 C 0.34572(15) 0.9122(4) 0.25590(15) 0.0246(5) Uani 1 1 d .
H15 H 0.2892 0.9682 0.2666 0.029 Uiso 1 1 calc R
C16 C 0.40637(14) 0.7171(4) 0.31043(13) 0.0214(4) Uani 1 1 d .
H16 H 0.3913 0.6413 0.3587 0.026 Uiso 1 1 calc R

loop_
_atom_site_aniso_label
_atom_site_aniso_U_11
_atom_site_aniso_U_22
_atom_site_aniso_U_33
_atom_site_aniso_U_23
_atom_site_aniso_U_13
_atom_site_aniso_U_12
Cl1 0.0291(3) 0.0278(4) 0.0286(3) -0.00367(19) 0.0160(3) 0.0050(2)
N1 0.0250(9) 0.0193(9) 0.0245(9) -0.0013(7) 0.0036(7) -0.0001(7)
C2 0.0230(10) 0.0224(11) 0.0288(11) -0.0013(8) 0.0035(9) -0.0036(8)
N3 0.0185(8) 0.0227(9) 0.0295(9) 0.0030(7) 0.0078(7) 0.0002(7)
C4 0.0174(9) 0.0163(9) 0.0226(10) 0.0037(7) 0.0087(8) 0.0026(7)
C5 0.0176(9) 0.0147(9) 0.0205(9) 0.0043(7) 0.0065(8) 0.0024(7)
C6 0.0197(9) 0.0178(9) 0.0199(9) 0.0020(7) 0.0066(8) 0.0043(7)
N7 0.0175(8) 0.0158(8) 0.0222(8) -0.0011(6) 0.0084(7) 0.0017(6)
C8 0.0228(10) 0.0166(9) 0.0241(10) -0.0014(8) 0.0118(8) 0.0020(8)
N9 0.0215(9) 0.0183(9) 0.0250(9) 0.0015(6) 0.0113(7) 0.0032(6)
C10 0.0163(9) 0.0172(9) 0.0272(10) -0.0002(7) 0.0113(8) -0.0018(7)
C11 0.0183(9) 0.0144(9) 0.0221(10) -0.0033(7) 0.0068(8) -0.0031(7)
C12 0.0215(10) 0.0211(10) 0.0248(10) -0.0033(8) 0.0117(8) -0.0039(8)
C13 0.0310(11) 0.0232(11) 0.0218(10) 0.0002(8) 0.0067(9) -0.0050(9)
C14 0.0239(10) 0.0198(10) 0.0284(11) 0.0011(8) 0.0019(8) 0.0010(8)
C15 0.0174(9) 0.0232(10) 0.0317(11) -0.0028(8) 0.0074(8) -0.0003(8)
C16 0.0179(9) 0.0207(10) 0.0271(10) -0.0004(8) 0.0102(8) -0.0027(8)

loop_
_atom_type_symbol
_atom_type_description
_atom_type_scat_dispersion_real
_atom_type_scat_dispersion_imag
_atom_type_scat_source
C C 0.0033 0.0016 'International Tables Vol C Tables 4.2.6.8 and 6.1.1.4'
H H 0.0000 0.0000 'International Tables Vol C Tables 4.2.6.8 and 6.1.1.4'
N N 0.0061 0.0033 'International Tables Vol C Tables 4.2.6.8 and 6.1.1.4'
Cl Cl 0.1484 0.1585 'International Tables Vol C Tables 4.2.6.8 and 6.1.1.4'

loop_
_geom_angle_atom_site_label_1
_geom_angle_atom_site_label_2
_geom_angle_atom_site_label_3
_geom_angle
C6 N1 C2 117.28(18)
N3 C2 N1 128.2(2)
N3 C2 H2 115.9
N1 C2 H2 115.9
C2 N3 C4 113.22(17)
N3 C4 N9 126.35(18)
N3 C4 C5 123.52(18)
N9 C4 C5 110.13(17)
N7 C5 C6 137.95(19)
N7 C5 C4 105.46(16)
C6 C5 C4 116.59(18)
N1 C6 C5 121.13(19)
N1 C6 Cl1 117.13(16)
C5 C6 Cl1 121.74(16)
C8 N7 C5 105.60(16)
C8 N7 C10 125.00(17)
C5 N7 C10 128.41(16)
N9 C8 N7 114.80(18)
N9 C8 H8 122.6
N7 C8 H8 122.6
C8 N9 C4 103.99(16)
N7 C10 C11 112.48(15)
N7 C10 H10A 109.1
C11 C10 H10A 109.1
N7 C10 H10B 109.1
C11 C10 H10B 109.1
H10A C10 H10B 107.8
C16 C11 C12 119.27(18)
C16 C11 C10 119.06(18)
C12 C11 C10 121.65(17)
C13 C12 C11 120.21(18)
C13 C12 H12 119.9
C11 C12 H12 119.9
C12 C13 C14 120.27(19)
C12 C13 H13 119.9
C14 C13 H13 119.9
C15 C14 C13 119.6(2)
C15 C14 H14 120.2
C13 C14 H14 120.2
C16 C15 C14 120.06(19)
C16 C15 H15 120.0
C14 C15 H15 120.0
C15 C16 C11 120.61(19)
C15 C16 H16 119.7
C11 C16 H16 119.7

loop_
_geom_bond_atom_site_label_1
_geom_bond_atom_site_label_2
_geom_bond_distance
Cl1 C6 1.739(2)
N1 C6 1.316(3)
N1 C2 1.353(3)
C2 N3 1.330(3)
C2 H2 0.9500
N3 C4 1.346(3)
C4 N9 1.378(3)
C4 C5 1.416(3)
C5 N7 1.379(2)
C5 C6 1.385(3)
N7 C8 1.363(3)
N7 C10 1.470(2)
C8 N9 1.317(3)
C8 H8 0.9500
C10 C11 1.513(3)
C10 H10A 0.9900
C10 H10B 0.9900
C11 C16 1.392(3)
C11 C12 1.394(3)
C12 C13 1.390(3)
C12 H12 0.9500
C13 C14 1.392(3)
C13 H13 0.9500
C14 C15 1.391(3)
C14 H14 0.9500
C15 C16 1.388(3)
C15 H15 0.9500
C16 H16 0.9500
